data_7234645
loop_
_publ_author_name
'Chiara Botta'
'Sara Benedini'
'Lucia Carlucci'
'Alessandra Forni'
'Daniele Marinotto'
'Andrea Nitti'
'Dario Pasini'
'Stefania Righetto'
'Elena Cariati'

_publ_section_title
;
 Polymorphism-dependent aggregation induced emission of a push-pull dye
 and its multi-stimuli responsive behavior
;
_journal_name_full 'Journal of Materials Chemistry C'
_journal_page_first 2979
_journal_page_last 2989
_journal_paper_doi 10.1039/C5TC03352G
_journal_volume 4
_journal_year 2016
_chemical_absolute_configuration unk
_chemical_formula_moiety 'C20 H20 N4'
_chemical_formula_sum 'C20 H20 N4'
_chemical_formula_weight 316.40
_chemical_name_common 2-(bis(4-dimethylaminophenyl)methylene)malonitrile
_chemical_name_systematic
;
1,1-Dicyano-2,2-bis(4-dimethylaminophenyl)ethylene
;
_space_group_crystal_system monoclinic
_space_group_IT_number 4
_space_group_name_Hall 'P 2yb'
_space_group_name_H-M_alt 'P 1 21 1'
_atom_sites_solution_hydrogens geom
_atom_sites_solution_primary direct
_atom_sites_solution_secondary difmap
_cell_angle_alpha 90
_cell_angle_beta 94.4780(10)
_cell_angle_gamma 90
_cell_formula_units_Z 4
_cell_length_a 9.7959(12)
_cell_length_b 9.9417(12)
_cell_length_c 17.678(2)
_cell_measurement_reflns_used 6369
_cell_measurement_temperature 150(2)
_cell_measurement_theta_max 26.373
_cell_measurement_theta_min 2.311
_cell_volume 1716.4(4)
_computing_cell_refinement 'SAINT (Bruker, 1997)'
_computing_data_collection 'SMART (Bruker, 1997)'
_computing_data_reduction SAINT
_computing_molecular_graphics 'ORTEP III ( Burnett&Johnson, 1996)'
_computing_publication_material 'SHELXL-97,PARST (Nardelli, 1995)'
_computing_structure_refinement 'SHELXL-2014/7 (Sheldrick, 2014)'
_computing_structure_solution 'SHELXS-97 (Sheldrick, 1990)'
_diffrn_ambient_temperature 150(2)
_diffrn_measured_fraction_theta_full 1.000
_diffrn_measured_fraction_theta_max 0.941
_diffrn_measurement_device_type 'Bruker Apex II CCD area detector'
_diffrn_radiation_monochromator graphite
_diffrn_radiation_source 'fine-focus sealed tube'
_diffrn_radiation_type MoK\a
_diffrn_radiation_wavelength 0.71073
_diffrn_reflns_av_R_equivalents 0.0368
_diffrn_reflns_av_unetI/netI 0.0564
_diffrn_reflns_Laue_measured_fraction_full 1.000
_diffrn_reflns_Laue_measured_fraction_max 0.941
_diffrn_reflns_limit_h_max 14
_diffrn_reflns_limit_h_min -14
_diffrn_reflns_limit_k_max 14
_diffrn_reflns_limit_k_min -14
_diffrn_reflns_limit_l_max 26
_diffrn_reflns_limit_l_min -26
_diffrn_reflns_number 28874
_diffrn_reflns_point_group_measured_fraction_full 0.997
_diffrn_reflns_point_group_measured_fraction_max 0.910
_diffrn_reflns_theta_full 25.242
_diffrn_reflns_theta_max 32.200
_diffrn_reflns_theta_min 1.155
_diffrn_standards_decay_% 0
_exptl_absorpt_coefficient_mu 0.075
_exptl_absorpt_correction_T_max 0.746
_exptl_absorpt_correction_T_min 0.713
_exptl_absorpt_correction_type multi-scan
_exptl_absorpt_process_details 'SADABS, Bruker, 1997'
_exptl_crystal_colour yellow
_exptl_crystal_density_diffrn 1.224
_exptl_crystal_description needle
_exptl_crystal_F_000 672
_exptl_crystal_preparation Luminescent
_exptl_crystal_recrystallization_method 'Re-crystallisation from solvent: dichloromethane/hexane'
_exptl_crystal_size_max 0.40
_exptl_crystal_size_mid 0.06
_exptl_crystal_size_min 0.06
_refine_diff_density_max 0.309
_refine_diff_density_min -0.214
_refine_diff_density_rms 0.043
_refine_ls_abs_structure_details
;
 Flack x determined using 3039 quotients [(I+)-(I-)]/[(I+)+(I-)]
 (Parsons, Flack and Wagner, Acta Cryst. B69 (2013) 249-259).
;
_refine_ls_abs_structure_Flack 1.4(7)
_refine_ls_extinction_coef none
_refine_ls_extinction_method none
_refine_ls_goodness_of_fit_ref 1.010
_refine_ls_hydrogen_treatment constr
_refine_ls_matrix_type full
_refine_ls_number_parameters 433
_refine_ls_number_reflns 11007
_refine_ls_number_restraints 1
_refine_ls_restrained_S_all 1.010
_refine_ls_R_factor_all 0.0788
_refine_ls_R_factor_gt 0.0489
_refine_ls_shift/su_max 0.000
_refine_ls_shift/su_mean 0.000
_refine_ls_structure_factor_coef Fsqd
_refine_ls_weighting_details 'w=1/[\s^2^(Fo^2^)+(0.0467P)^2^+0.2532P] where P=(Fo^2^+2Fc^2^)/3'
_refine_ls_weighting_scheme calc
_refine_ls_wR_factor_gt 0.0982
_refine_ls_wR_factor_ref 0.1096
_reflns_Friedel_coverage 0.841
_reflns_Friedel_fraction_full 0.995
_reflns_Friedel_fraction_max 0.875
_reflns_number_gt 8262
_reflns_number_total 11008
_reflns_threshold_expression 'I > 2\s(I)'
_cod_data_source_file J-Mater-Chem-C-2016-4-2979.cif
_cod_data_source_block C
_cod_original_sg_symbol_H-M 'P 21'
_cod_database_code 7234645
_shelx_space_group_comment
;
The symmetry employed for this shelxl refinement is uniquely defined
by the following loop, which should always be used as a source of
symmetry information in preference to the above space-group names.
They are only intended as comments.
;

loop_
_space_group_symop_operation_xyz
'x, y, z'
'-x, y+1/2, -z'

loop_
_atom_site_label
_atom_site_type_symbol
_atom_site_fract_x
_atom_site_fract_y
_atom_site_fract_z
_atom_site_U_iso_or_equiv
_atom_site_adp_type
_atom_site_occupancy
_atom_site_site_symmetry_order
_atom_site_calc_flag
_atom_site_refinement_flags_posn
_atom_site_refinement_flags_adp
_atom_site_refinement_flags_occupancy
_atom_site_disorder_assembly
_atom_site_disorder_group
N1 N 0.3424(3) -0.3915(3) 0.93370(13) 0.0472(6) Uani 1 1 d . . . . .
N2 N -0.2300(2) -0.6641(2) 0.88762(12) 0.0339(5) Uani 1 1 d . . . . .
N3 N 0.5791(3) -0.3706(3) 0.74500(13) 0.0479(7) Uani 1 1 d . . . . .
N4 N 0.35220(18) -0.7221(2) 0.45792(10) 0.0245(4) Uani 1 1 d . . . . .
N5 N 0.3868(2) 0.1337(3) 0.89386(15) 0.0512(7) Uani 1 1 d . . . . .
N6 N -0.1949(2) -0.1722(2) 0.92975(11) 0.0306(5) Uani 1 1 d . . . . .
N7 N 0.5643(2) 0.0304(3) 0.69193(13) 0.0391(5) Uani 1 1 d . . . . .
N8 N 0.1697(2) -0.1771(2) 0.42465(10) 0.0272(4) Uani 1 1 d . . . . .
C1 C 0.3441(2) -0.4235(3) 0.87178(14) 0.0303(5) Uani 1 1 d . . . . .
C2 C 0.3555(2) -0.4610(2) 0.79395(12) 0.0255(5) Uani 1 1 d . . . . .
C3 C 0.2596(2) -0.5370(2) 0.75280(12) 0.0221(4) Uani 1 1 d . . . . .
C4 C 0.1272(2) -0.5659(2) 0.78303(12) 0.0216(4) Uani 1 1 d . . . . .
C5 C 0.0515(2) -0.4665(2) 0.81747(12) 0.0247(5) Uani 1 1 d . . . . .
H5 H 0.0836 -0.3763 0.8187 0.030 Uiso 1 1 calc R U . . .
C6 C -0.0686(2) -0.4970(2) 0.84963(13) 0.0261(5) Uani 1 1 d . . . . .
H6 H -0.1195 -0.4272 0.8710 0.031 Uiso 1 1 calc R U . . .
C7 C -0.1169(2) -0.6306(2) 0.85116(12) 0.0245(4) Uani 1 1 d . . . . .
C8 C -0.0424(2) -0.7296(2) 0.81448(12) 0.0241(5) Uani 1 1 d . . . . .
H8 H -0.0735 -0.8202 0.8134 0.029 Uiso 1 1 calc R U . . .
C9 C 0.0746(2) -0.6968(2) 0.78035(12) 0.0227(4) Uani 1 1 d . . . . .
H9 H 0.1207 -0.7646 0.7543 0.027 Uiso 1 1 calc R U . . .
C10 C -0.2758(3) -0.8030(3) 0.88835(16) 0.0400(7) Uani 1 1 d . . . . .
H10A H -0.3576 -0.8096 0.9167 0.060 Uiso 1 1 calc R U . . .
H10B H -0.2978 -0.8338 0.8361 0.060 Uiso 1 1 calc R U . . .
H10C H -0.2030 -0.8595 0.9127 0.060 Uiso 1 1 calc R U . . .
C11 C -0.3070(3) -0.5620(3) 0.92534(16) 0.0408(7) Uani 1 1 d . . . . .
H11A H -0.3842 -0.6044 0.9482 0.061 Uiso 1 1 calc R U . . .
H11B H -0.2471 -0.5183 0.9650 0.061 Uiso 1 1 calc R U . . .
H11C H -0.3416 -0.4946 0.8882 0.061 Uiso 1 1 calc R U . . .
C12 C 0.4783(3) -0.4121(3) 0.76453(13) 0.0318(5) Uani 1 1 d . . . . .
C13 C 0.2851(2) -0.5903(2) 0.67804(12) 0.0211(4) Uani 1 1 d . . . . .
C14 C 0.4138(2) -0.6377(2) 0.66020(13) 0.0244(4) Uani 1 1 d . . . . .
H14 H 0.4872 -0.6394 0.6986 0.029 Uiso 1 1 calc R U . . .
C15 C 0.4360(2) -0.6817(2) 0.58839(13) 0.0243(5) Uani 1 1 d . . . . .
H15 H 0.5237 -0.7151 0.5785 0.029 Uiso 1 1 calc R U . . .
C16 C 0.3307(2) -0.6779(2) 0.52897(12) 0.0215(4) Uani 1 1 d . . . . .
C17 C 0.2012(2) -0.6309(2) 0.54697(12) 0.0223(4) Uani 1 1 d . . . . .
H17 H 0.1282 -0.6263 0.5084 0.027 Uiso 1 1 calc R U . . .
C18 C 0.1793(2) -0.5916(2) 0.61982(12) 0.0220(4) Uani 1 1 d . . . . .
H18 H 0.0900 -0.5645 0.6309 0.026 Uiso 1 1 calc R U . . .
C19 C 0.4878(2) -0.7647(3) 0.43983(15) 0.0368(6) Uani 1 1 d . . . . .
H19A H 0.4846 -0.7931 0.3866 0.055 Uiso 1 1 calc R U . . .
H19B H 0.5521 -0.6896 0.4480 0.055 Uiso 1 1 calc R U . . .
H19C H 0.5183 -0.8401 0.4726 0.055 Uiso 1 1 calc R U . . .
C20 C 0.2478(2) -0.7040(3) 0.39552(13) 0.0273(5) Uani 1 1 d . . . . .
H20A H 0.2804 -0.7415 0.3489 0.041 Uiso 1 1 calc R U . . .
H20B H 0.1637 -0.7505 0.4073 0.041 Uiso 1 1 calc R U . . .
H20C H 0.2288 -0.6079 0.3883 0.041 Uiso 1 1 calc R U . . .
C21 C 0.3662(2) 0.0773(3) 0.83771(15) 0.0318(5) Uani 1 1 d . . . . .
C22 C 0.3471(2) 0.0127(2) 0.76521(13) 0.0255(5) Uani 1 1 d . . . . .
C23 C 0.2277(2) -0.0518(2) 0.73895(12) 0.0217(4) Uani 1 1 d . . . . .
C24 C 0.1204(2) -0.0849(2) 0.78848(12) 0.0215(4) Uani 1 1 d . . . . .
C25 C 0.1473(2) -0.1128(2) 0.86630(13) 0.0263(5) Uani 1 1 d . . . . .
H25 H 0.2393 -0.1115 0.8876 0.032 Uiso 1 1 calc R U . . .
C26 C 0.0449(2) -0.1419(2) 0.91220(12) 0.0268(5) Uani 1 1 d . . . . .
H26 H 0.0676 -0.1624 0.9641 0.032 Uiso 1 1 calc R U . . .
C27 C -0.0945(2) -0.1419(2) 0.88354(12) 0.0248(5) Uani 1 1 d . . . . .
C28 C -0.1224(2) -0.1140(2) 0.80550(13) 0.0244(5) Uani 1 1 d . . . . .
H28 H -0.2144 -0.1132 0.7841 0.029 Uiso 1 1 calc R U . . .
C29 C -0.0178(2) -0.0878(2) 0.76016(12) 0.0229(4) Uani 1 1 d . . . . .
H29 H -0.0396 -0.0711 0.7077 0.027 Uiso 1 1 calc R U . . .
C30 C -0.1609(3) -0.1941(3) 1.01053(14) 0.0428(7) Uani 1 1 d . . . . .
H30A H -0.2446 -0.2147 1.0352 0.064 Uiso 1 1 calc R U . . .
H30B H -0.0968 -0.2695 1.0176 0.064 Uiso 1 1 calc R U . . .
H30C H -0.1186 -0.1127 1.0331 0.064 Uiso 1 1 calc R U . . .
C31 C -0.3396(3) -0.1625(3) 0.90472(16) 0.0392(6) Uani 1 1 d . . . . .
H31A H -0.3945 -0.1886 0.9463 0.059 Uiso 1 1 calc R U . . .
H31B H -0.3615 -0.0697 0.8895 0.059 Uiso 1 1 calc R U . . .
H31C H -0.3601 -0.2227 0.8614 0.059 Uiso 1 1 calc R U . . .
C32 C 0.4653(2) 0.0213(3) 0.72189(13) 0.0278(5) Uani 1 1 d . . . . .
C33 C 0.2069(2) -0.0847(2) 0.65755(12) 0.0205(4) Uani 1 1 d . . . . .
C34 C 0.2325(2) 0.0117(2) 0.60289(12) 0.0237(4) Uani 1 1 d . . . . .
H34 H 0.2621 0.0989 0.6189 0.028 Uiso 1 1 calc R U . . .
C35 C 0.2160(2) -0.0165(2) 0.52647(13) 0.0238(4) Uani 1 1 d . . . . .
H35 H 0.2315 0.0522 0.4908 0.029 Uiso 1 1 calc R U . . .
C36 C 0.1765(2) -0.1456(2) 0.50043(12) 0.0207(4) Uani 1 1 d . . . . .
C37 C 0.1466(2) -0.2419(2) 0.55556(12) 0.0224(4) Uani 1 1 d . . . . .
H37 H 0.1167 -0.3292 0.5399 0.027 Uiso 1 1 calc R U . . .
C38 C 0.1602(2) -0.2109(2) 0.63185(12) 0.0227(4) Uani 1 1 d . . . . .
H38 H 0.1373 -0.2767 0.6677 0.027 Uiso 1 1 calc R U . . .
C39 C 0.1395(3) -0.3133(3) 0.39917(14) 0.0349(6) Uani 1 1 d . . . . .
H39A H 0.1387 -0.3172 0.3437 0.052 Uiso 1 1 calc R U . . .
H39B H 0.2097 -0.3745 0.4218 0.052 Uiso 1 1 calc R U . . .
H39C H 0.0496 -0.3402 0.4148 0.052 Uiso 1 1 calc R U . . .
C40 C 0.2051(3) -0.0772(3) 0.36920(13) 0.0310(5) Uani 1 1 d . . . . .
H40A H 0.1945 -0.1165 0.3182 0.047 Uiso 1 1 calc R U . . .
H40B H 0.1443 0.0007 0.3715 0.047 Uiso 1 1 calc R U . . .
H40C H 0.3002 -0.0487 0.3805 0.047 Uiso 1 1 calc R U . . .

loop_
_atom_site_aniso_label
_atom_site_aniso_U_11
_atom_site_aniso_U_22
_atom_site_aniso_U_33
_atom_site_aniso_U_23
_atom_site_aniso_U_13
_atom_site_aniso_U_12
N1 0.0419(14) 0.0706(18) 0.0291(12) -0.0118(12) 0.0018(10) 0.0004(13)
N2 0.0288(11) 0.0383(13) 0.0365(11) -0.0015(9) 0.0156(9) -0.0049(9)
N3 0.0459(14) 0.0699(18) 0.0280(11) 0.0005(12) 0.0033(10) -0.0293(13)
N4 0.0203(9) 0.0325(11) 0.0211(9) -0.0027(8) 0.0044(7) -0.0006(8)
N5 0.0281(12) 0.0742(19) 0.0516(15) -0.0335(14) 0.0059(11) -0.0069(12)
N6 0.0314(10) 0.0380(12) 0.0234(10) -0.0039(8) 0.0085(8) -0.0078(9)
N7 0.0291(11) 0.0471(14) 0.0417(12) -0.0027(11) 0.0075(9) -0.0009(10)
N8 0.0334(10) 0.0274(10) 0.0210(9) -0.0006(8) 0.0034(8) -0.0050(9)
C1 0.0278(12) 0.0378(14) 0.0253(12) -0.0019(10) 0.0017(9) -0.0040(10)
C2 0.0270(11) 0.0314(12) 0.0186(10) 0.0001(9) 0.0048(8) -0.0038(9)
C3 0.0245(11) 0.0225(10) 0.0194(10) 0.0027(8) 0.0034(8) 0.0006(9)
C4 0.0228(10) 0.0232(11) 0.0193(10) 0.0007(8) 0.0040(8) -0.0007(8)
C5 0.0279(11) 0.0217(11) 0.0248(11) 0.0002(9) 0.0036(9) -0.0002(9)
C6 0.0291(11) 0.0229(11) 0.0272(11) -0.0013(9) 0.0076(9) 0.0039(9)
C7 0.0228(11) 0.0305(12) 0.0204(10) 0.0010(9) 0.0036(8) -0.0006(9)
C8 0.0272(11) 0.0215(11) 0.0242(11) -0.0008(9) 0.0046(9) -0.0029(9)
C9 0.0264(11) 0.0220(11) 0.0203(10) -0.0011(8) 0.0058(8) 0.0003(9)
C10 0.0351(14) 0.0511(17) 0.0355(14) -0.0006(12) 0.0139(11) -0.0162(13)
C11 0.0298(13) 0.0560(18) 0.0384(14) 0.0061(13) 0.0146(11) 0.0121(12)
C12 0.0373(14) 0.0386(14) 0.0193(11) -0.0010(10) -0.0003(9) -0.0131(11)
C13 0.0212(10) 0.0229(10) 0.0196(10) 0.0007(8) 0.0037(8) -0.0029(9)
C14 0.0194(10) 0.0296(11) 0.0239(11) -0.0007(9) -0.0004(8) -0.0027(9)
C15 0.0167(10) 0.0303(12) 0.0262(11) -0.0012(9) 0.0033(8) -0.0005(9)
C16 0.0216(10) 0.0207(10) 0.0230(10) 0.0009(8) 0.0057(8) -0.0046(8)
C17 0.0202(10) 0.0250(11) 0.0214(10) 0.0017(9) -0.0003(8) -0.0009(8)
C18 0.0191(10) 0.0225(11) 0.0248(11) 0.0008(8) 0.0045(8) 0.0002(9)
C19 0.0217(12) 0.0589(18) 0.0302(13) -0.0129(12) 0.0049(9) 0.0008(11)
C20 0.0288(12) 0.0308(13) 0.0222(11) -0.0012(9) 0.0019(9) 0.0004(10)
C21 0.0184(11) 0.0407(14) 0.0365(13) -0.0104(11) 0.0032(9) -0.0005(10)
C22 0.0221(11) 0.0263(11) 0.0280(11) -0.0045(9) 0.0025(8) 0.0018(9)
C23 0.0223(10) 0.0190(10) 0.0237(10) 0.0007(8) 0.0012(8) 0.0040(8)
C24 0.0224(10) 0.0214(10) 0.0205(10) -0.0025(8) 0.0008(8) -0.0001(8)
C25 0.0250(11) 0.0299(13) 0.0233(11) -0.0020(9) -0.0032(8) -0.0002(9)
C26 0.0326(12) 0.0302(12) 0.0174(10) -0.0012(9) -0.0001(8) -0.0034(10)
C27 0.0293(12) 0.0234(11) 0.0222(10) -0.0053(9) 0.0062(8) -0.0030(9)
C28 0.0205(10) 0.0274(12) 0.0252(11) -0.0033(9) 0.0005(8) -0.0018(9)
C29 0.0246(11) 0.0257(11) 0.0182(10) -0.0011(8) 0.0002(8) 0.0000(9)
C30 0.0473(16) 0.0591(19) 0.0232(12) 0.0015(12) 0.0101(11) -0.0158(14)
C31 0.0315(13) 0.0471(17) 0.0399(14) -0.0059(12) 0.0080(11) -0.0126(12)
C32 0.0229(11) 0.0294(12) 0.0308(12) -0.0034(10) -0.0002(9) 0.0000(9)
C33 0.0200(10) 0.0208(10) 0.0208(10) -0.0006(8) 0.0024(8) 0.0011(8)
C34 0.0251(11) 0.0190(10) 0.0269(11) 0.0000(9) 0.0018(8) -0.0020(9)
C35 0.0260(11) 0.0201(11) 0.0253(11) 0.0043(8) 0.0022(9) -0.0016(8)
C36 0.0171(9) 0.0237(11) 0.0216(10) 0.0018(8) 0.0023(7) 0.0020(8)
C37 0.0237(11) 0.0199(10) 0.0237(11) 0.0002(8) 0.0032(8) -0.0022(8)
C38 0.0257(11) 0.0197(11) 0.0231(10) 0.0030(8) 0.0041(8) -0.0014(8)
C39 0.0527(16) 0.0271(13) 0.0253(12) -0.0048(10) 0.0048(11) -0.0028(12)
C40 0.0333(12) 0.0372(14) 0.0225(11) 0.0050(10) 0.0020(9) -0.0060(11)

loop_
_atom_type_symbol
_atom_type_description
_atom_type_scat_dispersion_real
_atom_type_scat_dispersion_imag
_atom_type_scat_source
C C 0.0033 0.0016 'International Tables Vol C Tables 4.2.6.8 and 6.1.1.4'
H H 0.0000 0.0000 'International Tables Vol C Tables 4.2.6.8 and 6.1.1.4'
N N 0.0061 0.0033 'International Tables Vol C Tables 4.2.6.8 and 6.1.1.4'

loop_
_geom_angle_atom_site_label_1
_geom_angle_atom_site_label_2
_geom_angle_atom_site_label_3
_geom_angle
_geom_angle_site_symmetry_1
_geom_angle_site_symmetry_3
C7 N2 C10 119.9(2) . .
C7 N2 C11 120.9(2) . .
C10 N2 C11 119.1(2) . .
C16 N4 C19 120.43(19) . .
C16 N4 C20 120.57(19) . .
C19 N4 C20 118.01(19) . .
C27 N6 C31 122.4(2) . .
C27 N6 C30 120.1(2) . .
C31 N6 C30 116.8(2) . .
C36 N8 C39 120.66(19) . .
C36 N8 C40 120.34(19) . .
C39 N8 C40 118.76(19) . .
N1 C1 C2 176.2(3) . .
C3 C2 C12 123.7(2) . .
C3 C2 C1 123.4(2) . .
C12 C2 C1 112.9(2) . .
C2 C3 C13 121.43(19) . .
C2 C3 C4 120.21(19) . .
C13 C3 C4 118.36(19) . .
C9 C4 C5 117.7(2) . .
C9 C4 C3 120.18(19) . .
C5 C4 C3 122.1(2) . .
C6 C5 C4 121.4(2) . .
C5 C6 C7 120.9(2) . .
N2 C7 C6 121.6(2) . .
N2 C7 C8 120.9(2) . .
C6 C7 C8 117.5(2) . .
C9 C8 C7 120.9(2) . .
C8 C9 C4 121.5(2) . .
N3 C12 C2 176.2(3) . .
C18 C13 C14 117.2(2) . .
C18 C13 C3 119.87(19) . .
C14 C13 C3 122.92(19) . .
C15 C14 C13 121.6(2) . .
C14 C15 C16 121.2(2) . .
N4 C16 C17 121.4(2) . .
N4 C16 C15 121.32(19) . .
C17 C16 C15 117.24(19) . .
C18 C17 C16 120.84(19) . .
C17 C18 C13 121.9(2) . .
N5 C21 C22 176.1(3) . .
C23 C22 C21 123.8(2) . .
C23 C22 C32 122.9(2) . .
C21 C22 C32 113.2(2) . .
C22 C23 C24 122.3(2) . .
C22 C23 C33 118.66(19) . .
C24 C23 C33 119.05(19) . .
C29 C24 C25 116.4(2) . .
C29 C24 C23 120.66(19) . .
C25 C24 C23 122.9(2) . .
C26 C25 C24 122.1(2) . .
C25 C26 C27 121.2(2) . .
N6 C27 C28 122.5(2) . .
N6 C27 C26 120.4(2) . .
C28 C27 C26 117.1(2) . .
C29 C28 C27 120.7(2) . .
C28 C29 C24 122.5(2) . .
N7 C32 C22 175.4(3) . .
C34 C33 C38 117.55(19) . .
C34 C33 C23 120.28(19) . .
C38 C33 C23 122.17(19) . .
C35 C34 C33 121.7(2) . .
C34 C35 C36 121.0(2) . .
N8 C36 C35 121.3(2) . .
N8 C36 C37 121.4(2) . .
C35 C36 C37 117.32(19) . .
C38 C37 C36 120.9(2) . .
C37 C38 C33 121.5(2) . .

loop_
_geom_bond_atom_site_label_1
_geom_bond_atom_site_label_2
_geom_bond_distance
_geom_bond_site_symmetry_2
N1 C1 1.142(3) .
N2 C7 1.366(3) .
N2 C10 1.453(4) .
N2 C11 1.457(3) .
N3 C12 1.147(3) .
N4 C16 1.362(3) .
N4 C19 1.454(3) .
N4 C20 1.456(3) .
N5 C21 1.144(3) .
N6 C27 1.360(3) .
N6 C31 1.454(3) .
N6 C30 1.457(3) .
N7 C32 1.144(3) .
N8 C36 1.372(3) .
N8 C39 1.450(3) .
N8 C40 1.456(3) .
C1 C2 1.438(3) .
C2 C3 1.369(3) .
C2 C12 1.433(3) .
C3 C13 1.463(3) .
C3 C4 1.470(3) .
C4 C9 1.399(3) .
C4 C5 1.403(3) .
C5 C6 1.380(3) .
C6 C7 1.410(3) .
C7 C8 1.414(3) .
C8 C9 1.375(3) .
C13 C18 1.402(3) .
C13 C14 1.405(3) .
C14 C15 1.376(3) .
C15 C16 1.414(3) .
C16 C17 1.411(3) .
C17 C18 1.379(3) .
C21 C22 1.433(3) .
C22 C23 1.382(3) .
C22 C32 1.440(3) .
C23 C24 1.457(3) .
C23 C33 1.474(3) .
C24 C29 1.407(3) .
C24 C25 1.408(3) .
C25 C26 1.369(3) .
C26 C27 1.419(3) .
C27 C28 1.413(3) .
C28 C29 1.374(3) .
C33 C34 1.398(3) .
C33 C38 1.399(3) .
C34 C35 1.377(3) .
C35 C36 1.407(3) .
C36 C37 1.414(3) .
C37 C38 1.380(3) .
